data_7710536
loop_
_publ_author_name
'Dankert, Fabian'
'Fischer, Malte'
'Hering-Junghans, Christian'

_publ_section_title
;
 Modulating the reactivity of phosphanylidenephosphoranes towards water
 with Lewis acids
;
_journal_name_full 'Dalton Transactions'
_journal_paper_doi 10.1039/D2DT01575G
_journal_year 2022
_chemical_formula_moiety 'C24 H27 Ga I3 O P'
_chemical_formula_sum 'C24 H27 Ga I3 O P'
_chemical_formula_weight 812.84
_chemical_properties_physical Air-sensitive,Moisture-sensitive,Hygroscopic
_space_group_crystal_system triclinic
_space_group_IT_number 2
_space_group_name_Hall '-P 1'
_space_group_name_H-M_alt 'P -1'
_atom_sites_solution_hydrogens mixed
_atom_sites_solution_primary dual
_audit_creation_date 2022-03-07
_audit_creation_method
;
Olex2 1.3
(compiled 2020.11.12 svn.r5f609507 for OlexSys, GUI svn.r6226)
;
_audit_update_record
;
2022-04-13 deposited with the CCDC.	2022-06-23 downloaded from the CCDC.
;
_cell_angle_alpha 107.115(8)
_cell_angle_beta 104.929(8)
_cell_angle_gamma 99.870(9)
_cell_formula_units_Z 2
_cell_length_a 10.8322(12)
_cell_length_b 11.4626(12)
_cell_length_c 13.0010(14)
_cell_measurement_reflns_used 13937
_cell_measurement_temperature 150
_cell_measurement_theta_max 29.36
_cell_measurement_theta_min 1.67
_cell_volume 1436.3(3)
_computing_cell_refinement
;
X-Area Recipe 1.37.0.0 (STOE, 2021)
;
_computing_data_collection
;
X-Area WinXpose 2.0.22.0 (STOE, 2016)
;
_computing_data_reduction
;
X-Area Integrate 2.5.1.0 (STOE, 2021)
X-Area LANA 2.6.2.0 (STOE, 2021)
;
_computing_molecular_graphics 'Olex2 1.3 (Dolomanov et al., 2009)'
_computing_publication_material
;
STOE & Cie GmbH, X-Area, software package for collecting single-crystal or
multi-domain crystal data on STOE area-detector diffractometers, for image 
processing, for the correction and scaling of reflection intensities and 
for outlier rejection, version 2.0, Darmstadt 2021
;
_computing_structure_refinement 'SHELXL 2018/3 (Sheldrick, 2015)'
_computing_structure_solution 'SHELXT 2014/4 (Sheldrick, 2014)'
_diffrn_ambient_temperature 150
_diffrn_detector 'image plate (34 cm diameter)'
_diffrn_detector_area_resol_mean 6.67
_diffrn_detector_type 'STOE Imaging Plate'
_diffrn_measured_fraction_theta_full 1.000
_diffrn_measured_fraction_theta_max 1.000
_diffrn_measurement_details
;
 279 frames, detector distance = 100 mm
;
_diffrn_measurement_device '2-circle diffractometer'
_diffrn_measurement_device_type 'STOE IPDS II'
_diffrn_measurement_method 'rotation method, \w scans'
_diffrn_radiation_collimation '0.5 mm diameter, monocapillary'
_diffrn_radiation_monochromator 'plane graphite'
_diffrn_radiation_polarisn_norm 0
_diffrn_radiation_probe x-ray
_diffrn_radiation_type 'Mo K\a'
_diffrn_radiation_wavelength 0.71073
_diffrn_reflns_av_R_equivalents 0.0124
_diffrn_reflns_av_unetI/netI 0.0162
_diffrn_reflns_Laue_measured_fraction_full 1.000
_diffrn_reflns_Laue_measured_fraction_max 1.000
_diffrn_reflns_limit_h_max 13
_diffrn_reflns_limit_h_min -12
_diffrn_reflns_limit_k_max 13
_diffrn_reflns_limit_k_min -13
_diffrn_reflns_limit_l_max 14
_diffrn_reflns_limit_l_min -15
_diffrn_reflns_number 14121
_diffrn_reflns_point_group_measured_fraction_full 1.000
_diffrn_reflns_point_group_measured_fraction_max 1.000
_diffrn_reflns_theta_full 25.242
_diffrn_reflns_theta_max 25.496
_diffrn_reflns_theta_min 1.734
_diffrn_source 'sealed X-ray tube, 12 x 0.4 mm long-fine focus'
_diffrn_source_current 30
_diffrn_source_power 1.500
_diffrn_source_voltage 50
_exptl_absorpt_coefficient_mu 4.251
_exptl_absorpt_correction_T_max 0.2834
_exptl_absorpt_correction_T_min 0.2259
_exptl_absorpt_correction_type multi-scan
_exptl_absorpt_process_details
;
STOE LANA, absorption correction by scaling of reflection intensities.
J. Koziskova, F. Hahn, J. Richter, J. Kozisek, "Comparison of different
absorption corrections on the model structure of tetrakis(\m~2~-acetato)-
diaqua-di-copper(II)", Acta Chimica Slovaca, vol. 9, no. 2, 2016, pp. 136 - 140.
Afterwards a spherical absorption correction was performed within STOE LANA.
;
_exptl_crystal_colour colourless
_exptl_crystal_colour_primary colourless
_exptl_crystal_density_diffrn 1.880
_exptl_crystal_density_method 'not measured'
_exptl_crystal_description block
_exptl_crystal_F_000 768
_exptl_crystal_size_max 0.31
_exptl_crystal_size_mid 0.28
_exptl_crystal_size_min 0.19
_exptl_crystal_size_rad 0.078
_refine_diff_density_max 3.377
_refine_diff_density_min -1.589
_refine_diff_density_rms 0.137
_refine_ls_extinction_method none
_refine_ls_goodness_of_fit_ref 1.110
_refine_ls_hydrogen_treatment mixed
_refine_ls_matrix_type full
_refine_ls_number_parameters 282
_refine_ls_number_reflns 5355
_refine_ls_number_restraints 3
_refine_ls_restrained_S_all 1.110
_refine_ls_R_factor_all 0.0550
_refine_ls_R_factor_gt 0.0450
_refine_ls_shift/su_max 0.000
_refine_ls_shift/su_mean 0.000
_refine_ls_structure_factor_coef Fsqd
_refine_ls_weighting_details 'w=1/[\s^2^(Fo^2^)+(0.0736P)^2^+3.2723P] where P=(Fo^2^+2Fc^2^)/3'
_refine_ls_weighting_scheme calc
_refine_ls_wR_factor_gt 0.1294
_refine_ls_wR_factor_ref 0.1334
_reflns_d_resolution_high 0.728
_reflns_d_resolution_low 11.741
_reflns_Friedel_coverage 0.000
_reflns_limit_h_max 14
_reflns_limit_h_min -14
_reflns_limit_k_max 15
_reflns_limit_k_min -15
_reflns_limit_l_max 15
_reflns_limit_l_min -17
_reflns_number_gt 4293
_reflns_number_total 5355
_reflns_threshold_expression I>4u(I)
_cod_data_source_file d2dt01575g2.cif
_cod_data_source_block ks1566_cmpd_4MesTer
_cod_database_code 7710536
_shelx_shelxl_version_number 2018/3
_shelx_space_group_comment
;
The symmetry employed for this shelxl refinement is uniquely defined
by the following loop, which should always be used as a source of
symmetry information in preference to the above space-group names.
They are only intended as comments.
;
_shelx_estimated_absorpt_t_max 0.499
_shelx_estimated_absorpt_t_min 0.352
_olex2_refinement_description
;
1. Fixed Uiso
 At 1.2 times of:
  All C(H) groups
 At 1.5 times of:
  All C(H,H,H) groups
2. Restrained distances
 P1-H1B = P1-H1A
 1.25 with sigma of 0.02
 P1-O1A
 1.53 with sigma of 0.01
3. Uiso/Uaniso restraints and constraints
Uanis(P1) = Uanis(O1) = Uanis(O1A)
4. Others
 Fixed Sof: O1A(0.5) O1(0.5)
5.a Aromatic/amide H refined with riding coordinates:
 C11(H11), C3(H3), C9(H9), C18(H18), C5(H5), C20(H20), C4(H4)
5.b Idealised Me refined as rotating group:
 C15(H15A,H15B,H15C), C24(H24A,H24B,H24C), C13(H13A,H13B,H13C), C22(H22A,H22B,
 H22C), C14(H14A,H14B,H14C), C23(H23A,H23B,H23C)
;
_olex2_submission_special_instructions 'No special instructions were received'
_stoe_detector_distance '100.0 mm'
_stoe_detector_pixelsize_x '0.150 mm'
_stoe_detector_pixelsize_y '0.150 mm'
_stoe_detector_size_x '34.0 cm'
_stoe_detector_size_y '34.0 cm'
_stoe_evaluation_integration_a 12.0
_stoe_evaluation_integration_b 0.0
_stoe_evaluation_integration_ems 0.012
_stoe_evaluation_lana_bis_l_even_max -
_stoe_evaluation_lana_bis_l_odd_max -
_stoe_evaluation_lana_bos_l_even_max 6
_stoe_evaluation_lana_bos_l_odd_max 3
_stoe_evaluation_lana_completeness 98.8
_stoe_evaluation_lana_dxs_max_order -
_stoe_evaluation_lana_dys_max_order -
_stoe_evaluation_lana_fs_max_order 3
_stoe_evaluation_lana_max_2theta_available 58.5
_stoe_evaluation_lana_max_2theta_desired 58.5
_stoe_evaluation_lana_mean_redundancy 2.6
_stoe_evaluation_lana_number_refls_after_or 20201
_stoe_evaluation_lana_number_refls_outliers 1311
_stoe_evaluation_lana_number_refls_total 21512
_stoe_evaluation_lana_number_refls_unique 7711
_stoe_evaluation_lana_number_refls_written 20201
_stoe_evaluation_lana_or_c1 0.035
_stoe_evaluation_lana_or_c2 0
_stoe_evaluation_lana_or_c3 0
_stoe_evaluation_lana_or_c4 0.7
_stoe_evaluation_lana_point_group -1
_stoe_evaluation_lana_table
;
#----------------------------------------------------------------------------
2Theta           6.1   12.3   18.5   24.7   30.9   37.1   43.3   49.5   55.7
#----------------------------------------------------------------------------
<Resolution>    5.73   3.17   2.17   1.65   1.33   1.11   0.96   0.85   0.76
N(total)         106    384    833   1444   2140   3025   3826   4858   4896
<Redundancy>     2.8    2.9    2.8    2.7    2.6    2.6    2.6    2.6    2.6
Complet. [%%]   100.0  100.0  100.0  100.0  100.0  100.0  100.0  100.0   95.1
<I/sigma>      449.5  294.5  173.3   98.3   55.2   27.7   11.9    4.7    2.0
R(int)         0.008  0.008  0.008  0.010  0.011  0.016  0.026  0.055  0.121
#----------------------------------------------------------------------------
;
_stoe_measurement_identifier ks1566
_stoe_measurement_max_exposure_per_frame '180.0 s'
_stoe_measurement_mean_exposure_per_frame '180.0 s'
_stoe_measurement_min_exposure_per_frame '180.0 s'
_stoe_measurement_total_exposure_time '13.9 h'
_stoe_measurement_total_frame_number 279
_stoe_measurement_total_run_number 2
_stoe_measurement_tube_power '1.5 kW'

loop_
_space_group_symop_operation_xyz
'x, y, z'
'-x, -y, -z'

loop_
_atom_site_label
_atom_site_type_symbol
_atom_site_fract_x
_atom_site_fract_y
_atom_site_fract_z
_atom_site_U_iso_or_equiv
_atom_site_adp_type
_atom_site_occupancy
_atom_site_site_symmetry_order
_atom_site_calc_flag
_atom_site_refinement_flags_posn
_atom_site_refinement_flags_adp
_atom_site_refinement_flags_occupancy
_atom_site_disorder_assembly
_atom_site_disorder_group
P1 P 0.26818(14) 0.34772(13) 0.31714(12) 0.0342(3) Uani 1 1 d D . . . .
C2 C 0.0218(5) 0.1779(5) 0.2438(4) 0.0348(12) Uani 1 1 d . . . . .
C1 C 0.1022(5) 0.2732(5) 0.2232(4) 0.0332(11) Uani 1 1 d . . . . .
C16 C 0.0719(5) 0.1460(5) 0.3476(5) 0.0368(12) Uani 1 1 d . . . . .
C6 C 0.0575(6) 0.3075(6) 0.1281(5) 0.0377(12) Uani 1 1 d . . . . .
C7 C 0.1443(5) 0.4082(5) 0.1081(5) 0.0366(12) Uani 1 1 d . . . . .
C12 C 0.2236(6) 0.3750(6) 0.0400(5) 0.0413(13) Uani 1 1 d . . . . .
C17 C 0.1472(6) 0.0582(6) 0.3474(5) 0.0428(13) Uani 1 1 d . . . . .
C11 C 0.3073(6) 0.4697(6) 0.0258(6) 0.0460(14) Uani 1 1 d . . . . .
H11 H 0.357814 0.447193 -0.021073 0.055 Uiso 1 1 calc R U . . .
C3 C -0.1032(6) 0.1155(6) 0.1659(5) 0.0470(15) Uani 1 1 d . . . . .
H3 H -0.156886 0.050923 0.176886 0.056 Uiso 1 1 calc R U . . .
C21 C 0.0459(6) 0.2081(6) 0.4464(5) 0.0438(14) Uani 1 1 d . . . . .
C8 C 0.1502(6) 0.5358(6) 0.1596(5) 0.0428(14) Uani 1 1 d . . . . .
C9 C 0.2395(7) 0.6276(6) 0.1464(6) 0.0495(16) Uani 1 1 d . . . . .
H9 H 0.246810 0.712450 0.183866 0.059 Uiso 1 1 calc R U . . .
C18 C 0.1978(6) 0.0374(7) 0.4474(6) 0.0532(17) Uani 1 1 d . . . . .
H18 H 0.247784 -0.020933 0.447694 0.064 Uiso 1 1 calc R U . . .
C15 C 0.2172(7) 0.2369(6) -0.0175(6) 0.0520(16) Uani 1 1 d . . . . .
H15A H 0.136152 0.183972 -0.021051 0.078 Uiso 1 1 calc R U . . .
H15B H 0.291288 0.216472 0.025446 0.078 Uiso 1 1 calc R U . . .
H15C H 0.220125 0.223091 -0.093256 0.078 Uiso 1 1 calc R U . . .
C10 C 0.3190(7) 0.5973(6) 0.0787(6) 0.0527(16) Uani 1 1 d . . . . .
C19 C 0.1768(7) 0.0997(7) 0.5461(6) 0.060(2) Uani 1 1 d . . . . .
C5 C -0.0696(6) 0.2441(7) 0.0533(5) 0.0515(16) Uani 1 1 d . . . . .
H5 H -0.102180 0.265735 -0.010022 0.062 Uiso 1 1 calc R U . . .
C20 C 0.0986(7) 0.1832(7) 0.5443(5) 0.0547(17) Uani 1 1 d . . . . .
H20 H 0.081062 0.223579 0.610187 0.066 Uiso 1 1 calc R U . . .
C4 C -0.1492(7) 0.1483(7) 0.0716(6) 0.0582(19) Uani 1 1 d . . . . .
H4 H -0.233961 0.106121 0.020125 0.070 Uiso 1 1 calc R U . . .
C24 C 0.1728(8) -0.0133(7) 0.2407(7) 0.0588(18) Uani 1 1 d . . . . .
H24A H 0.094614 -0.079452 0.190634 0.088 Uiso 1 1 calc R U . . .
H24B H 0.244912 -0.049765 0.260498 0.088 Uiso 1 1 calc R U . . .
H24C H 0.195302 0.043812 0.203129 0.088 Uiso 1 1 calc R U . . .
C13 C 0.0608(8) 0.5722(7) 0.2283(6) 0.0588(18) Uani 1 1 d . . . . .
H13A H -0.030098 0.532301 0.181484 0.088 Uiso 1 1 calc R U . . .
H13B H 0.075270 0.662542 0.254772 0.088 Uiso 1 1 calc R U . . .
H13C H 0.080173 0.544985 0.292425 0.088 Uiso 1 1 calc R U . . .
C22 C -0.0370(8) 0.3020(8) 0.4466(7) 0.067(2) Uani 1 1 d . . . . .
H22A H 0.001021 0.366218 0.421705 0.101 Uiso 1 1 calc R U . . .
H22B H -0.038850 0.340597 0.522320 0.101 Uiso 1 1 calc R U . . .
H22C H -0.125737 0.258668 0.396002 0.101 Uiso 1 1 calc R U . . .
C14 C 0.4111(9) 0.6992(8) 0.0626(10) 0.083(3) Uani 1 1 d . . . . .
H14A H 0.501035 0.706158 0.103758 0.125 Uiso 1 1 calc R U . . .
H14B H 0.390911 0.778528 0.090757 0.125 Uiso 1 1 calc R U . . .
H14C H 0.400176 0.678124 -0.016903 0.125 Uiso 1 1 calc R U . . .
C23 C 0.2398(10) 0.0774(10) 0.6555(8) 0.100(4) Uani 1 1 d . . . . .
H23A H 0.334513 0.107126 0.678184 0.151 Uiso 1 1 calc R U . . .
H23B H 0.215037 -0.011569 0.642623 0.151 Uiso 1 1 calc R U . . .
H23C H 0.209371 0.122503 0.714668 0.151 Uiso 1 1 calc R U . . .
I2 I 0.66976(6) 0.48115(5) 0.32247(5) 0.07122(19) Uani 1 1 d . . . . .
I3 I 0.53190(4) 0.08530(4) 0.16066(4) 0.05629(16) Uani 1 1 d . . . . .
Ga1 Ga 0.53701(6) 0.27637(6) 0.31691(6) 0.04368(19) Uani 1 1 d . . . . .
I1 I 0.57743(5) 0.25260(5) 0.50813(4) 0.05724(16) Uani 1 1 d . . . . .
O1A O 0.3668(7) 0.3003(7) 0.2640(7) 0.0342(3) Uani 0.5 1 d D . P A 2
O1 O 0.3548(8) 0.2637(7) 0.2784(7) 0.0342(3) Uani 0.5 1 d . . P A 1
H1A H 0.268(8) 0.349(8) 0.414(3) 0.08(3) Uiso 1 1 d D . . . .
H1B H 0.305(7) 0.457(3) 0.316(7) 0.07(2) Uiso 1 1 d D . . . .

loop_
_atom_site_aniso_label
_atom_site_aniso_U_11
_atom_site_aniso_U_22
_atom_site_aniso_U_33
_atom_site_aniso_U_23
_atom_site_aniso_U_13
_atom_site_aniso_U_12
P1 0.0333(7) 0.0331(7) 0.0300(7) 0.0076(6) 0.0049(5) 0.0079(6)
C2 0.035(3) 0.036(3) 0.029(3) 0.007(2) 0.009(2) 0.010(2)
C1 0.029(3) 0.035(3) 0.029(3) 0.005(2) 0.006(2) 0.008(2)
C16 0.034(3) 0.037(3) 0.036(3) 0.011(2) 0.010(2) 0.005(2)
C6 0.038(3) 0.041(3) 0.031(3) 0.012(2) 0.009(2) 0.010(2)
C7 0.036(3) 0.037(3) 0.031(3) 0.012(2) 0.004(2) 0.010(2)
C12 0.042(3) 0.037(3) 0.038(3) 0.009(2) 0.006(2) 0.010(3)
C17 0.038(3) 0.035(3) 0.052(4) 0.016(3) 0.013(3) 0.004(2)
C11 0.041(3) 0.046(3) 0.057(4) 0.021(3) 0.020(3) 0.014(3)
C3 0.037(3) 0.051(4) 0.042(3) 0.015(3) 0.007(3) -0.004(3)
C21 0.041(3) 0.049(3) 0.038(3) 0.011(3) 0.016(3) 0.007(3)
C8 0.048(3) 0.044(3) 0.038(3) 0.015(3) 0.009(3) 0.022(3)
C9 0.057(4) 0.034(3) 0.053(4) 0.015(3) 0.009(3) 0.017(3)
C18 0.041(3) 0.050(4) 0.069(5) 0.036(4) 0.006(3) 0.006(3)
C15 0.055(4) 0.039(3) 0.052(4) 0.003(3) 0.021(3) 0.006(3)
C10 0.048(4) 0.041(3) 0.068(4) 0.025(3) 0.013(3) 0.010(3)
C19 0.053(4) 0.062(4) 0.055(4) 0.037(4) 0.000(3) -0.011(3)
C5 0.043(3) 0.072(4) 0.035(3) 0.026(3) 0.002(3) 0.008(3)
C20 0.053(4) 0.068(5) 0.033(3) 0.016(3) 0.013(3) -0.005(3)
C4 0.037(3) 0.072(5) 0.049(4) 0.026(4) -0.005(3) -0.006(3)
C24 0.065(4) 0.043(4) 0.075(5) 0.016(3) 0.033(4) 0.022(3)
C13 0.073(5) 0.054(4) 0.057(4) 0.017(3) 0.029(4) 0.031(4)
C22 0.066(5) 0.075(5) 0.061(4) 0.007(4) 0.033(4) 0.031(4)
C14 0.070(5) 0.055(5) 0.142(9) 0.048(5) 0.047(6) 0.017(4)
C23 0.103(7) 0.111(8) 0.072(6) 0.066(6) -0.008(5) -0.015(6)
I2 0.0850(4) 0.0482(3) 0.0634(3) 0.0116(2) 0.0198(3) -0.0035(2)
I3 0.0560(3) 0.0499(3) 0.0477(3) 0.0001(2) 0.0147(2) 0.0098(2)
Ga1 0.0332(3) 0.0440(4) 0.0392(4) 0.0029(3) 0.0046(3) 0.0060(3)
I1 0.0654(3) 0.0556(3) 0.0422(3) 0.0110(2) 0.0122(2) 0.0144(2)
O1A 0.0333(7) 0.0331(7) 0.0300(7) 0.0076(6) 0.0049(5) 0.0079(6)
O1 0.0333(7) 0.0331(7) 0.0300(7) 0.0076(6) 0.0049(5) 0.0079(6)

loop_
_atom_type_symbol
_atom_type_description
_atom_type_scat_dispersion_real
_atom_type_scat_dispersion_imag
_atom_type_scat_source
C C 0.0033 0.0016 'International Tables Vol C Tables 4.2.6.8 and 6.1.1.4'
H H 0.0000 0.0000 'International Tables Vol C Tables 4.2.6.8 and 6.1.1.4'
Ga Ga 0.2307 1.6083 'International Tables Vol C Tables 4.2.6.8 and 6.1.1.4'
I I -0.4742 1.8119 'International Tables Vol C Tables 4.2.6.8 and 6.1.1.4'
O O 0.0106 0.0060 'International Tables Vol C Tables 4.2.6.8 and 6.1.1.4'
P P 0.1023 0.0942 'International Tables Vol C Tables 4.2.6.8 and 6.1.1.4'

loop_
_geom_angle_atom_site_label_1
_geom_angle_atom_site_label_2
_geom_angle_atom_site_label_3
_geom_angle
_geom_angle_site_symmetry_1
_geom_angle_site_symmetry_3
_geom_angle_publ_flag
C1 P1 H1A 107(4) . . ?
C1 P1 H1B 110(3) . . ?
O1A P1 C1 111.3(4) . . ?
O1A P1 H1A 123(4) . . ?
O1A P1 H1B 93(4) . . ?
O1 P1 C1 107.5(4) . . ?
O1 P1 H1A 108(4) . . ?
O1 P1 H1B 112(4) . . ?
H1A P1 H1B 112(5) . . ?
C1 C2 C16 120.3(5) . . ?
C3 C2 C1 118.4(5) . . ?
C3 C2 C16 121.4(5) . . ?
C2 C1 P1 119.3(4) . . ?
C6 C1 P1 118.7(4) . . ?
C6 C1 C2 121.9(5) . . ?
C17 C16 C2 120.8(5) . . ?
C21 C16 C2 118.9(5) . . ?
C21 C16 C17 120.3(6) . . ?
C1 C6 C7 120.9(5) . . ?
C5 C6 C1 117.7(5) . . ?
C5 C6 C7 121.4(5) . . ?
C12 C7 C6 119.7(5) . . ?
C8 C7 C6 120.4(5) . . ?
C8 C7 C12 119.9(6) . . ?
C7 C12 C15 120.6(6) . . ?
C11 C12 C7 119.0(6) . . ?
C11 C12 C15 120.4(6) . . ?
C16 C17 C24 121.2(6) . . ?
C18 C17 C16 118.6(6) . . ?
C18 C17 C24 120.2(6) . . ?
C12 C11 H11 118.7 . . ?
C12 C11 C10 122.6(6) . . ?
C10 C11 H11 118.7 . . ?
C2 C3 H3 119.7 . . ?
C2 C3 C4 120.6(6) . . ?
C4 C3 H3 119.7 . . ?
C16 C21 C22 120.5(6) . . ?
C20 C21 C16 118.7(6) . . ?
C20 C21 C22 120.7(6) . . ?
C7 C8 C13 120.4(6) . . ?
C9 C8 C7 118.8(6) . . ?
C9 C8 C13 120.8(6) . . ?
C8 C9 H9 118.8 . . ?
C8 C9 C10 122.4(6) . . ?
C10 C9 H9 118.8 . . ?
C17 C18 H18 118.9 . . ?
C19 C18 C17 122.2(6) . . ?
C19 C18 H18 118.9 . . ?
C12 C15 H15A 109.5 . . ?
C12 C15 H15B 109.5 . . ?
C12 C15 H15C 109.5 . . ?
H15A C15 H15B 109.5 . . ?
H15A C15 H15C 109.5 . . ?
H15B C15 H15C 109.5 . . ?
C11 C10 C9 117.2(6) . . ?
C11 C10 C14 121.9(7) . . ?
C9 C10 C14 120.9(7) . . ?
C18 C19 C20 118.7(6) . . ?
C18 C19 C23 120.2(8) . . ?
C20 C19 C23 121.2(8) . . ?
C6 C5 H5 119.5 . . ?
C6 C5 C4 121.0(6) . . ?
C4 C5 H5 119.5 . . ?
C21 C20 H20 119.3 . . ?
C19 C20 C21 121.5(6) . . ?
C19 C20 H20 119.3 . . ?
C3 C4 C5 120.4(6) . . ?
C3 C4 H4 119.8 . . ?
C5 C4 H4 119.8 . . ?
C17 C24 H24A 109.5 . . ?
C17 C24 H24B 109.5 . . ?
C17 C24 H24C 109.5 . . ?
H24A C24 H24B 109.5 . . ?
H24A C24 H24C 109.5 . . ?
H24B C24 H24C 109.5 . . ?
C8 C13 H13A 109.5 . . ?
C8 C13 H13B 109.5 . . ?
C8 C13 H13C 109.5 . . ?
H13A C13 H13B 109.5 . . ?
H13A C13 H13C 109.5 . . ?
H13B C13 H13C 109.5 . . ?
C21 C22 H22A 109.5 . . ?
C21 C22 H22B 109.5 . . ?
C21 C22 H22C 109.5 . . ?
H22A C22 H22B 109.5 . . ?
H22A C22 H22C 109.5 . . ?
H22B C22 H22C 109.5 . . ?
C10 C14 H14A 109.5 . . ?
C10 C14 H14B 109.5 . . ?
C10 C14 H14C 109.5 . . ?
H14A C14 H14B 109.5 . . ?
H14A C14 H14C 109.5 . . ?
H14B C14 H14C 109.5 . . ?
C19 C23 H23A 109.5 . . ?
C19 C23 H23B 109.5 . . ?
C19 C23 H23C 109.5 . . ?
H23A C23 H23B 109.5 . . ?
H23A C23 H23C 109.5 . . ?
H23B C23 H23C 109.5 . . ?
I2 Ga1 I1 114.18(3) . . ?
I3 Ga1 I2 114.64(3) . . ?
I3 Ga1 I1 114.63(3) . . ?
O1A Ga1 I2 97.6(2) . . ?
O1A Ga1 I3 102.8(2) . . ?
O1A Ga1 I1 110.9(2) . . ?
O1 Ga1 I2 112.7(2) . . ?
O1 Ga1 I3 99.2(2) . . ?
O1 Ga1 I1 99.3(2) . . ?
P1 O1A Ga1 136.2(5) . . ?
P1 O1 Ga1 136.1(5) . . ?

loop_
_geom_bond_atom_site_label_1
_geom_bond_atom_site_label_2
_geom_bond_distance
_geom_bond_site_symmetry_2
_geom_bond_publ_flag
P1 C1 1.783(5) . ?
P1 O1A 1.508(7) . ?
P1 O1 1.526(8) . ?
P1 H1A 1.25(2) . ?
P1 H1B 1.25(2) . ?
C2 C1 1.411(8) . ?
C2 C16 1.492(8) . ?
C2 C3 1.381(8) . ?
C1 C6 1.401(8) . ?
C16 C17 1.400(8) . ?
C16 C21 1.398(8) . ?
C6 C7 1.487(8) . ?
C6 C5 1.386(8) . ?
C7 C12 1.405(8) . ?
C7 C8 1.401(8) . ?
C12 C11 1.378(9) . ?
C12 C15 1.519(8) . ?
C17 C18 1.380(9) . ?
C17 C24 1.510(9) . ?
C11 H11 0.9300 . ?
C11 C10 1.389(9) . ?
C3 H3 0.9300 . ?
C3 C4 1.383(9) . ?
C21 C20 1.387(9) . ?
C21 C22 1.515(10) . ?
C8 C9 1.384(9) . ?
C8 C13 1.508(9) . ?
C9 H9 0.9300 . ?
C9 C10 1.396(10) . ?
C18 H18 0.9300 . ?
C18 C19 1.370(11) . ?
C15 H15A 0.9600 . ?
C15 H15B 0.9600 . ?
C15 H15C 0.9600 . ?
C10 C14 1.501(11) . ?
C19 C20 1.384(11) . ?
C19 C23 1.526(10) . ?
C5 H5 0.9300 . ?
C5 C4 1.394(10) . ?
C20 H20 0.9300 . ?
C4 H4 0.9300 . ?
C24 H24A 0.9600 . ?
C24 H24B 0.9600 . ?
C24 H24C 0.9600 . ?
C13 H13A 0.9600 . ?
C13 H13B 0.9600 . ?
C13 H13C 0.9600 . ?
C22 H22A 0.9600 . ?
C22 H22B 0.9600 . ?
C22 H22C 0.9600 . ?
C14 H14A 0.9600 . ?
C14 H14B 0.9600 . ?
C14 H14C 0.9600 . ?
C23 H23A 0.9600 . ?
C23 H23B 0.9600 . ?
C23 H23C 0.9600 . ?
I2 Ga1 2.5044(9) . ?
I3 Ga1 2.4916(8) . ?
Ga1 I1 2.5151(9) . ?
Ga1 O1A 1.892(7) . ?
Ga1 O1 1.875(8) . ?

loop_
_geom_torsion_atom_site_label_1
_geom_torsion_atom_site_label_2
_geom_torsion_atom_site_label_3
_geom_torsion_atom_site_label_4
_geom_torsion
_geom_torsion_site_symmetry_1
_geom_torsion_site_symmetry_2
_geom_torsion_site_symmetry_3
_geom_torsion_site_symmetry_4
_geom_torsion_publ_flag
P1 C1 C6 C7 -2.7(7) . . . . ?
P1 C1 C6 C5 177.0(5) . . . . ?
C2 C1 C6 C7 -179.9(5) . . . . ?
C2 C1 C6 C5 -0.2(8) . . . . ?
C2 C16 C17 C18 176.3(5) . . . . ?
C2 C16 C17 C24 -4.0(9) . . . . ?
C2 C16 C21 C20 -176.6(5) . . . . ?
C2 C16 C21 C22 2.7(9) . . . . ?
C2 C3 C4 C5 0.6(11) . . . . ?
C1 P1 O1A Ga1 -149.7(6) . . . . ?
C1 P1 O1 Ga1 172.4(6) . . . . ?
C1 C2 C16 C17 -86.3(7) . . . . ?
C1 C2 C16 C21 91.9(7) . . . . ?
C1 C2 C3 C4 -1.6(9) . . . . ?
C1 C6 C7 C12 92.7(7) . . . . ?
C1 C6 C7 C8 -85.4(7) . . . . ?
C1 C6 C5 C4 -0.8(10) . . . . ?
C16 C2 C1 P1 4.2(7) . . . . ?
C16 C2 C1 C6 -178.6(5) . . . . ?
C16 C2 C3 C4 178.5(6) . . . . ?
C16 C17 C18 C19 0.0(9) . . . . ?
C16 C21 C20 C19 0.6(10) . . . . ?
C6 C7 C12 C11 -177.5(5) . . . . ?
C6 C7 C12 C15 2.6(8) . . . . ?
C6 C7 C8 C9 175.1(5) . . . . ?
C6 C7 C8 C13 -4.9(8) . . . . ?
C6 C5 C4 C3 0.7(12) . . . . ?
C7 C6 C5 C4 178.8(7) . . . . ?
C7 C12 C11 C10 1.7(9) . . . . ?
C7 C8 C9 C10 3.4(9) . . . . ?
C12 C7 C8 C9 -3.0(8) . . . . ?
C12 C7 C8 C13 177.0(6) . . . . ?
C12 C11 C10 C9 -1.4(10) . . . . ?
C12 C11 C10 C14 179.7(7) . . . . ?
C17 C16 C21 C20 1.5(9) . . . . ?
C17 C16 C21 C22 -179.2(6) . . . . ?
C17 C18 C19 C20 2.1(10) . . . . ?
C17 C18 C19 C23 -177.4(7) . . . . ?
C3 C2 C1 P1 -175.7(4) . . . . ?
C3 C2 C1 C6 1.4(8) . . . . ?
C3 C2 C16 C17 93.7(7) . . . . ?
C3 C2 C16 C21 -88.2(7) . . . . ?
C21 C16 C17 C18 -1.8(9) . . . . ?
C21 C16 C17 C24 178.0(6) . . . . ?
C8 C7 C12 C11 0.5(8) . . . . ?
C8 C7 C12 C15 -179.3(5) . . . . ?
C8 C9 C10 C11 -1.2(10) . . . . ?
C8 C9 C10 C14 177.6(7) . . . . ?
C18 C19 C20 C21 -2.4(10) . . . . ?
C15 C12 C11 C10 -178.4(6) . . . . ?
C5 C6 C7 C12 -87.0(7) . . . . ?
C5 C6 C7 C8 95.0(7) . . . . ?
C24 C17 C18 C19 -179.8(6) . . . . ?
C13 C8 C9 C10 -176.6(6) . . . . ?
C22 C21 C20 C19 -178.7(7) . . . . ?
C23 C19 C20 C21 177.1(7) . . . . ?
I2 Ga1 O1A P1 -96.2(7) . . . . ?
I2 Ga1 O1 P1 -48.7(8) . . . . ?
I3 Ga1 O1A P1 146.3(6) . . . . ?
I3 Ga1 O1 P1 -170.5(7) . . . . ?
I1 Ga1 O1A P1 23.4(8) . . . . ?
I1 Ga1 O1 P1 72.5(7) . . . . ?
O1A P1 C1 C2 104.5(5) . . . . ?
O1A P1 C1 C6 -72.8(5) . . . . ?
O1 P1 C1 C2 84.0(5) . . . . ?
O1 P1 C1 C6 -93.2(5) . . . . ?
